data_2004328
loop_
_publ_author_name
'Mishnev, A. F.'
'Kemme, A. A.'
'Ancans, J. J.'

_publ_section_title
;
 <i>N</i>^{\a^}-<i>tert</i>-Butoxycarbonyl-<i>N</i>^{\t^}-benzylhistidine
 <i>p</i>-Nitrobenzyl Ester
;
_journal_issue 12
_journal_name_full 'Acta Crystallographica Section C'
_journal_page_first 2601
_journal_page_last 2603
_journal_paper_doi 10.1107/S0108270195006834
_journal_volume 51
_journal_year 1995
_chemical_formula_sum 'C25 H28 N4 O6'
_chemical_formula_weight 480.52
_space_group_IT_number 4
_symmetry_cell_setting monoclinic
_symmetry_space_group_name_Hall 'P 2yb'
_symmetry_space_group_name_H-M 'P 1 21 1'
_atom_type_scat_source IntTabIV
_cell_angle_alpha 90
_cell_angle_beta 95.46(2)
_cell_angle_gamma 90
_cell_formula_units_Z 2
_cell_length_a 5.558(2)
_cell_length_b 8.776(3)
_cell_length_c 25.153(7)
_cell_measurement_reflns_used 20
_cell_measurement_temperature 293
_cell_measurement_theta_max 16
_cell_measurement_theta_min 12
_cell_volume 1221.3(7)
_diffrn_measurement_device 'Syntex P2~1~'
_diffrn_measurement_method '\q/2\q scans'
_diffrn_radiation_type MoK\a
_diffrn_radiation_wavelength 0.71073
_diffrn_reflns_av_R_equivalents 0.00
_diffrn_reflns_limit_h_max 5
_diffrn_reflns_limit_h_min -6
_diffrn_reflns_limit_k_max 10
_diffrn_reflns_limit_k_min 0
_diffrn_reflns_limit_l_max 29
_diffrn_reflns_limit_l_min 0
_diffrn_reflns_number 2221
_diffrn_reflns_theta_max 25
_diffrn_standards_decay_% none
_diffrn_standards_interval_count 60
_diffrn_standards_number 2
_exptl_absorpt_coefficient_mu 0.09
_exptl_absorpt_correction_type none
_exptl_crystal_colour colourless
_exptl_crystal_density_diffrn 1.31
_exptl_crystal_description parallelepiped
_exptl_crystal_size_max 0.45
_exptl_crystal_size_mid 0.3
_exptl_crystal_size_min 0.2
_refine_diff_density_max 0.14
_refine_diff_density_min -0.17
_refine_ls_extinction_method none
_refine_ls_goodness_of_fit_obs 0.988
_refine_ls_hydrogen_treatment 'H atoms refined isotropically'
_refine_ls_number_parameters 427
_refine_ls_number_reflns 1953
_refine_ls_R_factor_obs 0.049
_refine_ls_shift/esd_max 0.173
_refine_ls_structure_factor_coef F
_refine_ls_weighting_scheme unit
_refine_ls_wR_factor_obs 0.049
_reflns_number_observed 1953
_reflns_number_total 2107
_reflns_observed_criterion I>2\s(I)
_cod_data_source_file vs1017.cif
_cod_data_source_block vs1017a
_cod_original_sg_symbol_Hall 'P 2y1'
_cod_original_sg_symbol_H-M 'P 21'
_cod_database_code 2004328

loop_
_symmetry_equiv_pos_as_xyz
x,y,z
-x,y+1/2,-z

loop_
_atom_site_aniso_label
_atom_site_aniso_U_11
_atom_site_aniso_U_22
_atom_site_aniso_U_33
_atom_site_aniso_U_12
_atom_site_aniso_U_13
_atom_site_aniso_U_23
O(1) 0.10190 0.04001 0.05371 -0.00850 -0.00549 0.02378
O(2) 0.04747 0.05208 0.08582 0.03115 0.00288 0.00742
O(3) 0.04508 0.03885 0.04798 0.01754 0.00960 0.00210
O(8) 0.05450 0.04120 0.03712 -0.00194 -0.00131 0.01259
O(17) 0.15889 0.29687 0.05988 -0.01488 0.04041 0.02119
O(18) 0.19421 0.16646 0.15107 0.06075 0.10579 0.01330
N(1) 0.04780 0.03812 0.04415 0.01751 0.00702 0.00914
N(16) 0.12344 0.17869 0.05197 0.03849 0.02772 0.05126
N(1D1) 0.04722 0.03323 0.06771 0.00463 0.01873 0.00626
N(1E1) 0.04010 0.03303 0.04045 0.00198 0.00682 -0.00150
C(1A) 0.04014 0.02807 0.03717 0.00831 0.00592 0.00686
C(1B) 0.04753 0.03562 0.05365 0.01597 0.00299 -0.00028
C(1G) 0.03656 0.03164 0.03846 0.00199 0.00334 0.00469
C(1D1) 0.04252 0.02900 0.04757 -0.00295 0.01096 0.00309
C(1E1) 0.04462 0.03295 0.06288 -0.00164 0.01204 0.00690
C(1') 0.04151 0.03211 0.03818 0.00560 0.00719 0.00121
C(1) 0.04859 0.03697 0.04199 0.00881 0.00585 0.00018
C(4) 0.04582 0.04060 0.03771 0.00930 0.00749 -0.00305
C(5) 0.06846 0.05433 0.04666 -0.00210 0.01210 -0.01179
C(6) 0.05984 0.07583 0.08835 0.05463 -0.00120 0.00050
C(7) 0.08452 0.07170 0.05256 -0.00760 0.02868 -0.01483
C(9) 0.05222 0.06570 0.05011 0.00451 0.00188 0.00700
C(10) 0.05505 0.04523 0.04547 0.00745 -0.00311 0.01152
C(11) 0.08501 0.06099 0.04765 -0.00602 -0.00197 0.00694
C(12) 0.10552 0.09883 0.04226 -0.00781 -0.00016 0.03062
C(13) 0.08375 0.10380 0.03999 0.02324 0.01332 0.02699
C(14) 0.06797 0.07819 0.07203 0.02374 0.00958 0.00025
C(15) 0.06682 0.05042 0.05498 0.00110 -0.00383 0.00279
C(19) 0.05400 0.03042 0.05443 0.00298 0.01095 -0.00319
C(20) 0.05017 0.03525 0.05129 0.00673 0.00996 -0.00661
C(21) 0.05620 0.06572 0.05245 0.00212 0.00565 0.00974
C(22) 0.07080 0.08635 0.05744 0.00973 -0.00249 0.00377
C(23) 0.08955 0.07761 0.05625 -0.00218 0.01835 -0.01458
C(24) 0.07948 0.08577 0.06227 -0.00279 0.02811 0.00474
C(25) 0.05232 0.06789 0.06449 0.00386 0.00734 0.01102

loop_
_atom_site_label
_atom_site_fract_x
_atom_site_fract_y
_atom_site_fract_z
_atom_site_U_iso_or_equiv
O(1) .4076(8) .7674 .2659(1) 4.5(1)
O(2) .1060(6) .7689(6) .3829(2) 4.3(1)
O(3) .4006(5) .6168(6) .4236(1) 3.2(1)
O(8) .2156(6) .9906(6) .2613(1) 3.4(1)
O(17) .6449(12) .9098(14) .0001(2) 10.4(3)
O(18) .8099(16) 1.1171(12) .0331(3) 10.7(5)
N(1) .5022(7) .8108(7) .3762(1) 3.1(1)
N(16) .6691(14) 1.0115(15) .0339(3) 7.4(3)
N(1D1) .4938(7) 1.2788(7) .3236(2) 3.6(1)
N(1E1) .7646(7) 1.4027(6) .2811(1) 3.0(1)
C(1A) .4624(8) .9421(7) .3409(2) 2.6(1)
C(1B) .7029(9) 1.0263(7) .3394(2) 3.4(1)
C(1C) .6839(8) 1.1827(7) .3152(2) 2.8(1)
C(1D1) .8491(8) 1.2564(7) .2889(2) 3.0(1)
C(1E1) .5529(9) 1.4085(7) .3026(2) 3.5(2)
C(1') .3638(8) .8872(7) .2855(2) 2.9(1)
C(1) .3151(9) .7349(7) .3939(2) 3.3(1)
C(4) .2375(8) .5108(8) .4487(2) 3.2(1)
C(5) .0642(10) .4346(8) .4069(2) 4.3(2)
C(6) .4156(10) .3965(9) .4743(2) 4.8(3)
C(7) .1050(11) .5970(9) .4895(2) 5.0(2)
C(9) .0967(11) .9469(9) .2098(2) 4.4(2)
C(10) .2545(9) .9660(8) .1645(2) 3.7(2)
C(11) .2051(13) .8737(9) .1200(2) 4.9(2)
C(12) .3379(15) .8895(12) .0769(2) 5.8(2)
C(13) .5204(13) .9972(11) .0794(2) 5.1(2)
C(14) .5690(12) 1.0908(11) .1223(3) 5.5(2)
C(15) .4358(11) 1.0741(9) .1659(2) 4.5(2)
C(19) .8889(10) 1.5281(8) .2567(2) 3.5(2)
C(20) .8881(9) 1.5118(7) .1966(2) 3.4(1)
C(21) .7021(10) 1.5707(9) .1630(2) 4.5(2)
C(22) .7028(12) 1.5545(10) .1081(3) 5.5(2)
C(23) .8904(13) 1.4807(10) .0873(3) 5.6(2)
C(24) 1.0776(13) 1.4218(10) .1202(3) 5.6(2)
C(25) 1.0752(10) 1.4387(9) .1752(2) 4.8(2)
H1N1 .63579 .78098 .38248 .03506
H1A .34022 .99878 .35299 .01339
H1B1 .81145 .96424 .31983 .07938
H1B2 .78796 1.03112 .37974 .09964
H1D1 .99284 1.22861 .27486 .06437
H1E1 .46160 1.48972 .30573 .05931
H51 .14082 .40293 .37858 .06783
H52 -.04768 .49897 .39065 .09900
H53 -.03352 .36052 .42513 .09739
H61 .34113 .32087 .49435 .07952
H62 .51679 .46240 .49880 .14081
H63 .53595 .33624 .44844 .08762
H71 -.00215 .52886 .50742 .08373
H72 -.02336 .65749 .46871 .09427
H73 .21092 .64287 .51115 .07858
H91 -.06514 1.00662 .20638 .04599
H92 .05026 .83462 .21177 .08850
H11 .07603 .80711 .11824 .08085
H12 .29435 .82052 .04860 .08158
H14 .69077 1.15806 .12254 .05097
H15 .46657 1.13954 .19495 .06539
H191 .80728 1.61611 .26633 .04455
H192 1.05743 1.53359 .27667 .08668
H21 .56689 1.61235 .17860 .04950
H22 .56323 1.59225 .08570 .10699
H23 .89188 1.47401 .05195 .10582
H24 1.21341 1.34366 .10576 .13704
H25 1.20658 1.39545 .19846 .06391

loop_
_geom_angle_atom_site_label_1
_geom_angle_atom_site_label_2
_geom_angle_atom_site_label_3
_geom_angle
_geom_angle_publ_flag
O(1) C(1') O(8) 123.4(4) yes
O(1) C(1') C(1A) 125.8(5) yes
O(2) C(1) O(3) 127.1(5) yes
O(2) C(1) N(1) 124.0(5) yes
O(3) C(1) N(1) 108.9(4) yes
C(1) O(3) C(4) 121.7(4) yes
O(3) C(4) C(5) 110.9(4) yes
O(3) C(4) C(6) 101.3(4) yes
O(3) C(4) C(7) 109.3(5) yes
O(8) C(1') C(1A) 110.8(5) yes
C(1') O(8) C(9) 115.9(5) yes
O(8) C(9) C(10) 113.4(5) yes
O(17) N(16) O(18) 124.7(8) yes
O(17) N(16) C(13) 116.1(9) yes
O(18) N(16) C(13) 119.1(9) yes
N(1) C(1A) C(1B) 108.3(4) yes
N(1) C(1A) C(1') 109.1(5) yes
C(1A) N(1) C(1) 121.0(4) yes
C(1D1) N(1E1) C(19) 126.4(4) yes
C(1E1) N(1E1) C(19) 127.4(5) yes
N(1E1) C(19) C(20) 112.9(5) yes
C(1A) C(1B) C(1C) 115.1(4) yes
C(1B) C(1A) C(1') 111.6(4) yes
C(1B) C(1C) C(1D1) 127.8(5) yes
C(5) C(4) C(6) 110.6(6) yes
C(5) C(4) C(7) 111.8(4) yes
C(6) C(4) C(7) 112.5(4) yes
N(16) C(13) C(12) 118.9(7) yes
N(16) C(13) C(14) 118.6(8) yes
N(1D1) C(1C) C(1B) 121.4(5) yes
N(1D1) C(1C) C(1D1) 110.4(5) yes
C(1C) N(1D1) C(1E1) 104.1(4) yes
N(1D1) C(1E1) N(1E1) 113.1(5) yes
N(1E1) C(1D1) C(1C) 106.2(4) yes
C(1D1) N(1E1) C(1E1) 106.2(4) yes

loop_
_geom_bond_atom_site_label_1
_geom_bond_atom_site_label_2
_geom_bond_distance
_geom_bond_publ_flag
C(1') O(1) 1.196(6) yes
C(1) O(2) 1.206(6) yes
C(1) O(3) 1.338(7) yes
C(4) O(3) 1.481(7) yes
C(1') O(8) 1.333(7) yes
C(9) O(8) 1.449(6) yes
N(16) O(17) 1.231(14) yes
N(16) O(18) 1.214(15) yes
C(1A) N(1) 1.459(8) yes
C(1) N(1) 1.346(7) yes
C(13) N(16) 1.479(10) yes
C(1C) N(1D1) 1.384(7) yes
C(1E1) N(1D1) 1.310(8) yes
C(1D1) C(1C) 1.347(7) yes
C(5) C(4) 1.513(7) yes
C(6) C(4) 1.510(9) yes
C(7) C(4) 1.520(8) yes
C(10) C(9) 1.512(8) yes
C(11) C(10) 1.388(8) yes
C(1D1) N(1E1) 1.375(8) yes
C(1E1) N(1E1) 1.342(6) yes
C(19) N(1E1) 1.465(8) yes
C(1B) C(1A) 1.531(7) yes
C(1') C(1A) 1.526(7) yes
C(1C) C(1B) 1.501(8) yes
C(15) C(10) 1.382(9) no
C(12) C(11) 1.375(9) no
C(13) C(12) 1.383(13) no
C(14) C(13) 1.363(11) no
C(15) C(14) 1.388(9) no
C(20) C(19) 1.518(7) no
C(21) C(20) 1.373(7) no
C(25) C(20) 1.374(8) no
C(22) C(21) 1.389(9) no
C(23) C(22) 1.373(11) no
C(24) C(23) 1.368(10) no
C(25) C(24) 1.393(9) no
